data_7010002
loop_
_publ_author_name
'Gillon, Amy L.'
'Lewis, Gareth R.'
'Orpen, A. Guy'
'Rotter, Sarah'
'Starbuck, Jonathan'
'Wang, Xi-Meng'
'Rodr\'iguez-Mart\'in, Yolanda'
'Ruiz-P\'erez, Catalina'

_publ_section_title
;
 Organic--inorganic hybrid solids: control of perhalometallate solid
 state structures&#x200A;&#x2020;
;
_journal_issue 21
_journal_name_full 'Journal of the Chemical Society, Dalton Transactions'
_journal_page_first 3897
_journal_paper_doi 10.1039/b005036i
_journal_year 2000
_chemical_formula_sum 'C9.87 H9.87 Cl4 N1.97 Pb'
_chemical_formula_weight 507.64
_chemical_name_systematic
; 
 ? 
;
_space_group_IT_number 15
_symmetry_cell_setting monoclinic
_symmetry_space_group_name_Hall '-C 2yc'
_symmetry_space_group_name_H-M 'C 1 2/c 1'
_atom_sites_solution_hydrogens geom
_atom_sites_solution_primary direct
_atom_sites_solution_secondary difmap
_audit_creation_method SHELXL-97
_cell_angle_alpha 90.00
_cell_angle_beta 119.997(12)
_cell_angle_gamma 90.00
_cell_formula_units_Z 4
_cell_length_a 13.012(3)
_cell_length_b 16.458(3)
_cell_length_c 7.3920(11)
_cell_measurement_reflns_used 104
_cell_measurement_temperature 293(2)
_cell_volume 1371.0(5)
_computing_cell_refinement 'SMART (Siemens, 1995b)'
_computing_data_collection 'SMART (Siemens, 1995b)'
_computing_data_reduction 'SMART (Siemens, 1995b)'
_computing_molecular_graphics 'SHELXTL (Siemens, 1995a)'
_computing_publication_material 'SHELXTL (Siemens, 1995a)'
_computing_structure_refinement 'SHELXTL (Siemens, 1995a)'
_computing_structure_solution 'SHELXTL (Siemens, 1995a)'
_diffrn_ambient_temperature 293(2)
_diffrn_measured_fraction_theta_full 0.996
_diffrn_measured_fraction_theta_max 0.996
_diffrn_measurement_device_type 'Siemens SMART CCD diffractometer'
_diffrn_measurement_method '\w rotation with narrow frames'
_diffrn_radiation_monochromator graphite
_diffrn_radiation_source 'fine-focus sealed tube'
_diffrn_radiation_type MoK\a
_diffrn_radiation_wavelength 0.71073
_diffrn_reflns_av_R_equivalents 0.0445
_diffrn_reflns_av_sigmaI/netI 0.0392
_diffrn_reflns_limit_h_max 16
_diffrn_reflns_limit_h_min -16
_diffrn_reflns_limit_k_max 21
_diffrn_reflns_limit_k_min -13
_diffrn_reflns_limit_l_max 9
_diffrn_reflns_limit_l_min -9
_diffrn_reflns_number 4404
_diffrn_reflns_theta_full 27.48
_diffrn_reflns_theta_max 27.48
_diffrn_reflns_theta_min 2.19
_diffrn_standards_decay_% 0
_exptl_absorpt_coefficient_mu 13.216
_exptl_absorpt_correction_T_max 0.491507
_exptl_absorpt_correction_T_min 0.051138
_exptl_absorpt_correction_type empirical
_exptl_absorpt_process_details 'SADABS (Sheldrick, 1996)'
_exptl_crystal_colour yellow
_exptl_crystal_density_diffrn 2.460
_exptl_crystal_density_meas ?
_exptl_crystal_density_method .
_exptl_crystal_description plate
_exptl_crystal_F_000 936
_exptl_crystal_size_max 0.3
_exptl_crystal_size_mid 0.25
_exptl_crystal_size_min 0.1
_refine_diff_density_max 1.633
_refine_diff_density_min -1.694
_refine_diff_density_rms 0.207
_refine_ls_extinction_method none
_refine_ls_goodness_of_fit_ref 1.019
_refine_ls_hydrogen_treatment mixed
_refine_ls_matrix_type full
_refine_ls_number_parameters 82
_refine_ls_number_reflns 1568
_refine_ls_number_restraints 0
_refine_ls_restrained_S_all 1.019
_refine_ls_R_factor_all 0.0313
_refine_ls_R_factor_gt 0.0280
_refine_ls_shift/su_max 0.008
_refine_ls_shift/su_mean 0.000
_refine_ls_structure_factor_coef Fsqd
_refine_ls_weighting_details 'calc w=1/[\s^2^(Fo^2^)+(0.0392P)^2^+0.0000P] where P=(Fo^2^+2Fc^2^)/3'
_refine_ls_weighting_scheme calc
_refine_ls_wR_factor_gt 0.0639
_refine_ls_wR_factor_ref 0.0647
_reflns_number_gt 1447
_reflns_number_total 1568
_reflns_threshold_expression >2sigma(I)
_cod_data_source_file b005036i.txt
_cod_data_source_block 8
_cod_depositor_comments
;
The following automatic conversions were performed:
'_symmetry_cell_setting' value 'Monoclinic' changed to 'monoclinic'
according to '/home/saulius/struct/CIF-dictionaries/cif_core.dic'
dictionary named 'cif_core.dic' version 2.4.1 from 2010-06-29.

Automatic conversion script
Id: cif_fix_enum 1527 2010-12-29 10:47:43Z saulius 
;
_cod_original_cell_volume 1370.9(4)
_cod_original_sg_symbol_H-M C2/c
_cod_original_formula_sum 'C9.87 H9.87 Cl4 N1.97 Pb1'
_cod_database_code 7010002

loop_
_symmetry_equiv_pos_as_xyz
'x, y, z'
'-x, y, -z+1/2'
'x+1/2, y+1/2, z'
'-x+1/2, y+1/2, -z+1/2'
'-x, -y, -z'
'x, -y, z-1/2'
'-x+1/2, -y+1/2, -z'
'x+1/2, -y+1/2, z-1/2'

loop_
_atom_site_label
_atom_site_type_symbol
_atom_site_fract_x
_atom_site_fract_y
_atom_site_fract_z
_atom_site_U_iso_or_equiv
_atom_site_adp_type
_atom_site_occupancy
_atom_site_symmetry_multiplicity
_atom_site_calc_flag
_atom_site_refinement_flags
_atom_site_disorder_assembly
_atom_site_disorder_group
Pb2 Pb 0.0000 1.8179(14) 0.7500 0.01635(10) Uani 0.0134(9) 2 d SP . 1
N1 N 0.0000 1.3483(4) 0.7500 0.0194(12) Uani 0.9866(9) 2 d SP . 2
H1A H 0.0000 1.2960 0.7500 0.023 Uiso 0.9866(9) 2 calc SPR . 2
N2 N 0.0000 1.7711(4) 0.7500 0.0208(13) Uani 0.9866(9) 2 d SP . 2
H2A H 0.0000 1.8233 0.7500 0.025 Uiso 0.9866(9) 2 calc SPR . 2
C1 C 0.1036(5) 1.3873(3) 0.8233(9) 0.0253(11) Uani 0.9866(9) 1 d P . 2
H1 H 0.1737 1.3581 0.8714 0.030 Uiso 0.9866(9) 1 calc PR . 2
C2 C 0.1059(5) 1.4709(3) 0.8271(8) 0.0219(10) Uani 0.9866(9) 1 d P . 2
H2 H 0.1778 1.4983 0.8810 0.026 Uiso 0.9866(9) 1 calc PR . 2
C3 C 0.0000 1.5145(4) 0.7500 0.0179(14) Uani 0.9866(9) 2 d SP . 2
C4 C 0.0000 1.6053(4) 0.7500 0.0143(13) Uani 0.9866(9) 2 d SP . 2
C5 C -0.0976(4) 1.6485(3) 0.7257(8) 0.0209(10) Uani 0.9866(9) 1 d P . 2
H5 H -0.1649 1.6210 0.7060 0.025 Uiso 0.9866(9) 1 calc PR . 2
C6 C -0.0952(5) 1.7324(3) 0.7307(8) 0.0244(11) Uani 0.9866(9) 1 d P . 2
H6 H -0.1591 1.7615 0.7208 0.029 Uiso 0.9866(9) 1 calc PR . 2
Pb1 Pb 0.0000 2.067986(14) 0.7500 0.01635(10) Uani 1 2 d S . .
Cl1 Cl 0.14104(11) 1.93184(7) 0.7096(2) 0.0204(2) Uani 1 1 d . . .
Cl2 Cl 0.14325(10) 2.19015(7) 0.74521(19) 0.0213(3) Uani 1 1 d . . .

loop_
_atom_site_aniso_label
_atom_site_aniso_U_11
_atom_site_aniso_U_22
_atom_site_aniso_U_33
_atom_site_aniso_U_23
_atom_site_aniso_U_13
_atom_site_aniso_U_12
Pb2 0.01746(15) 0.01272(14) 0.02075(16) 0.000 0.01097(11) 0.000
N1 0.020(3) 0.014(3) 0.019(3) 0.000 0.005(2) 0.000
N2 0.025(4) 0.020(4) 0.016(3) 0.000 0.009(3) 0.000
C1 0.019(3) 0.025(3) 0.030(3) 0.004(2) 0.010(2) 0.007(2)
C2 0.020(3) 0.018(3) 0.028(3) 0.000(2) 0.012(2) 0.0001(19)
C3 0.019(4) 0.022(4) 0.016(3) 0.000 0.011(3) 0.000
C4 0.014(3) 0.014(3) 0.017(3) 0.000 0.009(3) 0.000
C5 0.018(2) 0.017(2) 0.029(3) 0.001(2) 0.012(2) -0.0007(19)
C6 0.024(3) 0.025(3) 0.024(3) 0.002(2) 0.012(2) 0.003(2)
Pb1 0.01746(15) 0.01272(14) 0.02075(16) 0.000 0.01097(11) 0.000
Cl1 0.0198(6) 0.0166(6) 0.0263(6) -0.0007(4) 0.0128(5) 0.0002(4)
Cl2 0.0194(6) 0.0180(6) 0.0288(6) 0.0017(5) 0.0137(5) -0.0010(4)

loop_
_atom_type_symbol
_atom_type_description
_atom_type_scat_dispersion_real
_atom_type_scat_dispersion_imag
_atom_type_scat_source
C C 0.0033 0.0016 'International Tables Vol C Tables 4.2.6.8 and 6.1.1.4'
H H 0.0000 0.0000 'International Tables Vol C Tables 4.2.6.8 and 6.1.1.4'
N N 0.0061 0.0033 'International Tables Vol C Tables 4.2.6.8 and 6.1.1.4'
Cl Cl 0.1484 0.1585 'International Tables Vol C Tables 4.2.6.8 and 6.1.1.4'
Pb Pb -3.3944 10.1111 'International Tables Vol C Tables 4.2.6.8 and 6.1.1.4'

loop_
_geom_angle_atom_site_label_1
_geom_angle_atom_site_label_2
_geom_angle_atom_site_label_3
_geom_angle
_geom_angle_site_symmetry_1
_geom_angle_site_symmetry_3
_geom_angle_publ_flag
Cl1 Pb2 Cl1 93.7(7) . 2_556 ?
C1 N1 C1 122.6(6) . 2_556 ?
C6 N2 C6 123.1(7) . 2_556 ?
N1 C1 C2 119.7(5) . . ?
C1 C2 C3 119.9(5) . . ?
C2 C3 C2 118.1(7) . 2_556 ?
C2 C3 C4 120.9(3) . . ?
C2 C3 C4 120.9(3) 2_556 . ?
C5 C4 C5 118.3(6) 2_556 . ?
C5 C4 C3 120.8(3) 2_556 . ?
C5 C4 C3 120.8(3) . . ?
C6 C5 C4 120.1(5) . . ?
N2 C6 C5 119.1(5) . . ?
Cl2 Pb1 Cl2 86.21(5) 2_556 . ?
Cl2 Pb1 Cl1 88.78(4) 2_556 5_596 ?
Cl2 Pb1 Cl1 91.14(4) . 5_596 ?
Cl2 Pb1 Cl1 91.14(4) 2_556 6_596 ?
Cl2 Pb1 Cl1 88.78(4) . 6_596 ?
Cl1 Pb1 Cl1 179.89(4) 5_596 6_596 ?
Cl2 Pb1 Cl1 95.29(4) 2_556 2_556 ?
Cl2 Pb1 Cl1 175.42(3) . 2_556 ?
Cl1 Pb1 Cl1 93.22(4) 5_596 2_556 ?
Cl1 Pb1 Cl1 86.87(4) 6_596 2_556 ?
Cl2 Pb1 Cl1 175.42(3) 2_556 . ?
Cl2 Pb1 Cl1 95.29(4) . . ?
Cl1 Pb1 Cl1 86.87(4) 5_596 . ?
Cl1 Pb1 Cl1 93.22(4) 6_596 . ?
Cl1 Pb1 Cl1 83.55(5) 2_556 . ?
Pb2 Cl1 Pb1 93.52(4) . 5_596 ?
Pb2 Cl1 Pb1 91.4(4) . . ?
Pb1 Cl1 Pb1 93.13(4) 5_596 . ?

loop_
_geom_bond_atom_site_label_1
_geom_bond_atom_site_label_2
_geom_bond_distance
_geom_bond_site_symmetry_2
_geom_bond_publ_flag
Pb2 Cl1 2.743(16) . ?
Pb2 Cl1 2.743(16) 2_556 ?
N1 C1 1.339(6) . ?
N1 C1 1.339(6) 2_556 ?
N2 C6 1.336(6) . ?
N2 C6 1.336(6) 2_556 ?
C1 C2 1.375(8) . ?
C2 C3 1.397(6) . ?
C3 C2 1.397(6) 2_556 ?
C3 C4 1.495(10) . ?
C4 C5 1.387(6) 2_556 ?
C4 C5 1.387(6) . ?
C5 C6 1.380(7) . ?
Pb1 Cl2 2.7538(12) 2_556 ?
Pb1 Cl2 2.7538(12) . ?
Pb1 Cl1 2.9452(14) 5_596 ?
Pb1 Cl1 2.9452(14) 6_596 ?
Pb1 Cl1 3.0044(12) 2_556 ?
Pb1 Cl1 3.0044(12) . ?
Cl1 Pb1 2.9452(14) 5_596 ?

loop_
_geom_torsion_atom_site_label_1
_geom_torsion_atom_site_label_2
_geom_torsion_atom_site_label_3
_geom_torsion_atom_site_label_4
_geom_torsion
_geom_torsion_site_symmetry_1
_geom_torsion_site_symmetry_2
_geom_torsion_site_symmetry_3
_geom_torsion_site_symmetry_4
_geom_torsion_publ_flag
C1 N1 C1 C2 0.8(3) 2_556 . . . ?
N1 C1 C2 C3 -1.5(7) . . . . ?
C1 C2 C3 C2 0.8(3) . . . 2_556 ?
C1 C2 C3 C4 -179.2(3) . . . . ?
C2 C3 C4 C5 16.8(3) . . . 2_556 ?
C2 C3 C4 C5 -163.2(3) 2_556 . . 2_556 ?
C2 C3 C4 C5 -163.2(3) . . . . ?
C2 C3 C4 C5 16.8(3) 2_556 . . . ?
C5 C4 C5 C6 -1.4(3) 2_556 . . . ?
C3 C4 C5 C6 178.6(3) . . . . ?
C6 N2 C6 C5 -1.5(3) 2_556 . . . ?
C4 C5 C6 N2 2.9(7) . . . . ?
Cl1 Pb2 Cl1 Pb1 -93.22(4) 2_556 . . 5_596 ?
Cl1 Pb2 Cl1 Pb1 0.000(1) 2_556 . . . ?
Cl2 Pb1 Cl1 Pb2 -75.5(4) 2_556 . . . ?
Cl2 Pb1 Cl1 Pb2 175.55(3) . . . . ?
Cl1 Pb1 Cl1 Pb2 -93.60(4) 5_596 . . . ?
Cl1 Pb1 Cl1 Pb2 86.48(4) 6_596 . . . ?
Cl1 Pb1 Cl1 Pb2 0.000(1) 2_556 . . . ?
Cl2 Pb1 Cl1 Pb1 18.1(4) 2_556 . . 5_596 ?
Cl2 Pb1 Cl1 Pb1 -90.86(4) . . . 5_596 ?
Cl1 Pb1 Cl1 Pb1 0.0 5_596 . . 5_596 ?
Cl1 Pb1 Cl1 Pb1 -179.93(3) 6_596 . . 5_596 ?
Cl1 Pb1 Cl1 Pb1 93.60(4) 2_556 . . 5_596 ?
